data_2003029
loop_
_publ_author_name
'Tedesco, C.'
'Immirzi, A.'
'Proto, A.'

_publ_section_title
;
 Structures of Homoleptic Benzyl Derviatives of Zirconium
;
_journal_issue 4
_journal_name_full 'Acta Crystallographica Section B'
_journal_page_first 431
_journal_page_last 437
_journal_paper_doi 10.1107/S0108768197017771
_journal_volume 54
_journal_year 1998
_chemical_formula_structural Zr(CH_2C_6H_5)_4
_chemical_formula_sum 'C28 H28 Zr'
_chemical_formula_weight 455.72
_chemical_name_common Tetrakis(benzyl)Zirconium
_chemical_name_systematic
;
 ?
;
_space_group_IT_number 61
_symmetry_cell_setting orthorhombic
_symmetry_space_group_name_Hall '-P 2ac 2ab'
_symmetry_space_group_name_H-M 'P b c a'
_audit_creation_method SHELXL
_cell_angle_alpha 90.00
_cell_angle_beta 90.00
_cell_angle_gamma 90.00
_cell_formula_units_Z 8
_cell_length_a 16.3870(10)
_cell_length_b 20.0220(10)
_cell_length_c 13.758(6)
_cell_measurement_reflns_used 25
_cell_measurement_temperature 293(2)
_cell_measurement_theta_max 22
_cell_measurement_theta_min 18
_cell_volume 4514(2)
_computing_data_reduction 'TEXSAN (Molecular Structure Corp., 1992)'
_computing_molecular_graphics 'TEXSAN (Molecular Structure Corp., 1992)'
_computing_structure_refinement 'SHELXL-93 (Sheldrick, 1993)'
_computing_structure_solution 'SIR92 (Altomare et al., 1992)'
_diffrn_ambient_temperature 293(2)
_diffrn_measurement_device 'Rigaku AFC7S'
_diffrn_measurement_method \w-2\q
_diffrn_radiation_monochromator graphite
_diffrn_radiation_source 'fine-focus sealed tube'
_diffrn_radiation_type MoK\a
_diffrn_radiation_wavelength .71069
_diffrn_reflns_av_R_equivalents .0000
_diffrn_reflns_av_sigmaI/netI .0599
_diffrn_reflns_limit_h_max 23
_diffrn_reflns_limit_h_min 0
_diffrn_reflns_limit_k_max 28
_diffrn_reflns_limit_k_min 0
_diffrn_reflns_limit_l_max 19
_diffrn_reflns_limit_l_min 0
_diffrn_reflns_number 6593
_diffrn_reflns_theta_max 30
_diffrn_reflns_theta_min 2.03
_diffrn_standards_interval_count 150
_diffrn_standards_number 3
_exptl_absorpt_coefficient_mu .498
_exptl_absorpt_correction_T_max 1.00
_exptl_absorpt_correction_T_min .88
_exptl_absorpt_correction_type empirical
_exptl_crystal_colour orange
_exptl_crystal_density_diffrn 1.341
_exptl_crystal_description prism
_exptl_crystal_F_000 1888
_exptl_crystal_size_max .8
_exptl_crystal_size_mid .7
_exptl_crystal_size_min .6
_refine_diff_density_max .463
_refine_diff_density_min -.454
_refine_ls_extinction_coef .0028(2)
_refine_ls_extinction_method SHELXL
_refine_ls_goodness_of_fit_all 1.001
_refine_ls_goodness_of_fit_obs 1.084
_refine_ls_matrix_type full
_refine_ls_number_parameters 263
_refine_ls_number_reflns 6567
_refine_ls_number_restraints 0
_refine_ls_restrained_S_all 1.478
_refine_ls_restrained_S_obs 1.084
_refine_ls_R_factor_all .1634
_refine_ls_R_factor_obs .0362
_refine_ls_shift/esd_max -1.804
_refine_ls_shift/esd_mean .447
_refine_ls_structure_factor_coef Fsqd
_refine_ls_weighting_details 'w=1/[\s^2^(Fo^2^)+(0.0466P)^2^+4.6197P] where P=(Fo^2^+2Fc^2^)/3'
_refine_ls_weighting_scheme calc
_refine_ls_wR_factor_all .2267
_refine_ls_wR_factor_obs .0969
_reflns_number_observed 2347
_reflns_number_total 6593
_reflns_observed_criterion >2sigma(I)
_cod_data_source_file na0084.cif
_cod_data_source_block zrte
_cod_depositor_comments
;
The following automatic conversions were performed:
'_symmetry_cell_setting' value 'Orthorhombic' changed to 'orthorhombic'
according to '/home/saulius/struct/CIF-dictionaries/cif_core.dic'
dictionary named 'cif_core.dic' version 2.4.1 from 2010-06-29.

Automatic conversion script
Id: cif_fix_enum 1527 2010-12-29 10:47:43Z saulius 

The following automatic conversions were performed:

'_symmetry_cell_setting' value 'Orthorhombic' changed to
'orthorhombic' according to
/home/saulius/struct/CIF-dictionaries/cif_core.dic dictionary named
'cif_core.dic' version 2.4.1 from 2010-06-29.

Automatic conversion script
Id: cif_fix_values 1715 2011-07-08 13:25:40Z adriana 

The following automatic conversions were performed:

'_refine_ls_weighting_scheme' value 'calc
w=1/[\s^2^(Fo^2^)+(0.0466P)^2^+4.6197P] where P=(Fo^2^+2Fc^2^)/3' was
changed to 'calc'. New tag '_refine_ls_weighting_details' was
created. The value of the new tag was set to
'w=1/[\s^2^(Fo^2^)+(0.0466P)^2^+4.6197P] where P=(Fo^2^+2Fc^2^)/3'.

Automatic conversion script
Id: cif_fix_values 3143 2015-03-26 13:38:13Z robertas 
;
_cod_original_cell_volume 4514.(2)
_cod_original_sg_symbol_H-M Pbca
_cod_original_formula_sum 'C28 H28 Zr1'
_cod_database_code 2003029

loop_
_symmetry_equiv_pos_as_xyz
'x, y, z'
'-x+1/2, -y, z+1/2'
'x+1/2, -y+1/2, -z'
'-x, y+1/2, -z+1/2'
'-x, -y, -z'
'x-1/2, y, -z-1/2'
'-x-1/2, y-1/2, z'
'x, -y-1/2, z-1/2'

loop_
_atom_site_aniso_label
_atom_site_aniso_U_11
_atom_site_aniso_U_22
_atom_site_aniso_U_33
_atom_site_aniso_U_12
_atom_site_aniso_U_13
_atom_site_aniso_U_23
Zr1 .0529(2) .0851(3) .0547(2) -.0013(2) .0052(2) .0060(2)
C1A .072(3) .143(5) .062(3) .022(3) .014(2) .031(3)
C2A .049(2) .113(4) .054(3) .006(3) .012(2) .006(3)
C3A .068(3) .111(4) .051(2) .002(3) .012(2) .005(3)
C4A .091(4) .095(4) .079(3) .001(3) .015(3) .016(3)
C5A .085(4) .091(5) .155(6) -.009(4) .035(4) .007(5)
C6A .067(4) .125(6) .152(7) -.027(4) .015(4) -.046(5)
C7A .050(3) .162(6) .084(4) -.002(4) -.004(3) -.017(4)
C1B .056(2) .101(4) .077(3) -.004(2) .010(2) -.017(3)
C2B .051(2) .067(3) .067(3) .012(2) .002(2) -.013(2)
C7B .072(3) .076(3) .069(3) .013(2) .003(2) .000(2)
C6B .092(4) .083(4) .079(3) .014(3) -.013(3) -.005(3)
C5B .066(3) .075(4) .113(5) .009(3) -.027(3) -.011(3)
C4B .057(3) .092(4) .102(4) .008(2) .005(3) .001(3)
C3B .062(3) .078(3) .068(3) .012(2) .005(2) -.004(2)
C1C .091(4) .077(3) .077(3) .001(3) -.010(3) .002(3)
C2C .068(3) .064(3) .064(2) .001(2) -.006(2) -.010(2)
C7C .062(3) .080(3) .090(3) -.004(2) -.008(2) -.013(3)
C6C .076(4) .105(4) .085(4) -.028(3) .000(3) -.003(3)
C5C .104(5) .120(5) .096(4) -.038(4) -.023(4) .034(4)
C4C .089(4) .072(3) .128(5) .002(3) -.021(4) .011(3)
C3C .077(3) .057(3) .094(3) .006(2) .007(3) -.012(2)
C1D .093(4) .125(5) .056(3) -.042(3) -.015(2) .017(3)
C2D .075(3) .090(4) .035(2) -.012(3) -.005(2) -.003(2)
C7D .119(5) .071(4) .066(3) -.010(3) -.011(3) .005(3)
C6D .113(5) .094(5) .081(4) .028(4) .002(3) .003(3)
C5D .067(4) .128(6) .101(4) .004(4) -.007(3) -.004(4)
C4D .083(4) .087(4) .126(5) -.008(3) -.024(3) -.030(4)
C3D .076(3) .069(3) .087(3) .003(3) -.014(3) -.026(3)

loop_
_atom_site_label
_atom_site_fract_x
_atom_site_fract_y
_atom_site_fract_z
_atom_site_U_iso_or_equiv
_atom_site_thermal_displace_type
_atom_site_calc_flag
_atom_site_refinement_flags
_atom_site_occupancy
_atom_site_disorder_group
_atom_site_type_symbol
Zr1 .26510(2) .15741(2) 1.50281(3) .0642(2) Uani d . 1 . Zr
C1A .1422(3) .1858(3) 1.5647(3) .092(2) Uani d . 1 . C
C2A .1364(3) .1184(3) 1.5997(3) .0719(13) Uani d . 1 . C
C3A .1799(3) .0977(3) 1.6817(3) .0766(14) Uani d . 1 . C
C4A .1834(3) .0322(3) 1.7111(4) .089(2) Uani d . 1 . C
C5A .1459(4) -.0160(3) 1.6582(6) .111(2) Uani d . 1 . C
C6A .1038(4) .0005(4) 1.5759(7) .115(2) Uani d . 1 . C
C7A .0986(3) .0654(4) 1.5467(4) .099(2) Uani d . 1 . C
C1B .3030(3) .0496(3) 1.4884(3) .0779(13) Uani d . 1 . C
C2B .3855(2) .0614(2) 1.5259(3) .0617(11) Uani d . 1 . C
C7B .4057(3) .0523(2) 1.6235(3) .0726(12) Uani d . 1 . C
C6B .4801(4) .0693(3) 1.6592(4) .085(2) Uani d . 1 . C
C5B .5382(3) .0964(3) 1.5994(5) .085(2) Uani d . 1 . C
C4B .5215(3) .1058(3) 1.5031(4) .0838(14) Uani d . 1 . C
C3B .4457(3) .0890(2) 1.4669(3) .0692(12) Uani d . 1 . C
C1C .3390(3) .2176(2) 1.6090(4) .0817(14) Uani d . 1 . C
C2C .3454(3) .2717(2) 1.5383(3) .0652(11) Uani d . 1 . C
C7C .4096(3) .2747(3) 1.4722(4) .0774(13) Uani d . 1 . C
C6C .4115(3) .3205(3) 1.3991(4) .089(2) Uani d . 1 . C
C5C .3493(4) .3650(3) 1.3871(4) .106(2) Uani d . 1 . C
C4C .2850(4) .3643(3) 1.4513(5) .096(2) Uani d . 1 . C
C3C .2833(3) .3182(2) 1.5263(4) .0759(13) Uani d . 1 . C
C1D .2746(3) .1814(3) 1.3429(3) .091(2) Uani d . 1 . C
C2D .1880(3) .1766(3) 1.3169(3) .0668(12) Uani d . 1 . C
C7D .1364(4) .2315(3) 1.3214(4) .086(2) Uani d . 1 . C
C6D .0558(4) .2274(3) 1.3044(4) .096(2) Uani d . 1 . C
C5D .0204(3) .1680(4) 1.2839(5) .099(2) Uani d . 1 . C
C4D .0680(4) .1131(3) 1.2775(4) .099(2) Uani d . 1 . C
C3D .1509(3) .1176(2) 1.2941(4) .0773(14) Uani d . 1 . C
H1A .1434 .2189 1.6139 .119 Uiso d . 1 . H
H2A .1020 .1974 1.5174 .119 Uiso d . 1 . H
H7A .0684 .0756 1.4900 .134 Uiso d . 1 . H
H6A .0785 -.0338 1.5393 .147 Uiso d . 1 . H
H5A .1494 -.0614 1.6795 .138 Uiso d . 1 . H
H4A .2121 .0203 1.7689 .107 Uiso d . 1 . H
H3A .2085 .1306 1.7189 .098 Uiso d . 1 . H
H1B .2717 .0202 1.5276 .097 Uiso d . 1 . H
H2B .3026 .0341 1.4230 .097 Uiso d . 1 . H
H7B .3659 .0342 1.6665 .087 Uiso d . 1 . H
H6B .4922 .0617 1.7262 .104 Uiso d . 1 . H
H5B .5900 .1087 1.6249 .105 Uiso d . 1 . H
H4B .5619 .1240 1.4613 .103 Uiso d . 1 . H
H3B .4345 .0965 1.3999 .086 Uiso d . 1 . H
H1C .3106 .2294 1.6666 .099 Uiso d . 1 . H
H2C .3901 .1981 1.6257 .099 Uiso d . 1 . H
H7C .4533 .2439 1.4780 .095 Uiso d . 1 . H
H6C .4571 .3214 1.3562 .108 Uiso d . 1 . H
H5C .3510 .3958 1.3342 .128 Uiso d . 1 . H
H4C .2418 .3950 1.4435 .119 Uiso d . 1 . H
H3C .2385 .3190 1.5706 .093 Uiso d . 1 . H
H1D .2955 .2249 1.3318 .118 Uiso d . 1 . H
H2D .3066 .1496 1.3088 .118 Uiso d . 1 . H
H7D .1590 .2738 1.3370 .108 Uiso d . 1 . H
H6D .0237 .2672 1.3069 .118 Uiso d . 1 . H
H5D -.0369 .1655 1.2735 .125 Uiso d . 1 . H
H4D .0442 .0709 1.2619 .121 Uiso d . 1 . H
H3D .1833 .0785 1.2894 .094 Uiso d . 1 . H

loop_
_atom_type_symbol
_atom_type_description
_atom_type_scat_dispersion_real
_atom_type_scat_dispersion_imag
_atom_type_scat_source
Zr Zr -2.9673 .5597 'International Tables Vol C Tables 4.2.6.8 and 6.1.1.4'
C C .0033 .0016 'International Tables Vol C Tables 4.2.6.8 and 6.1.1.4'
H H .0000 .0000 'International Tables Vol C Tables 4.2.6.8 and 6.1.1.4'

loop_
_geom_angle_atom_site_label_1
_geom_angle_atom_site_label_2
_geom_angle_atom_site_label_3
_geom_angle
_geom_angle_publ_flag
C1C Zr1 C1B 115.0(2) yes
C1C Zr1 C1D 118.8(2) yes
C1B Zr1 C1D 95.7(2) yes
C1C Zr1 C1A 95.8(2) yes
C1B Zr1 C1A 121.3(2) yes
C1D Zr1 C1A 112.0(2) yes
C1C Zr1 C2A 105.3(2) yes
C1B Zr1 C2A 88.9(2) yes
C1D Zr1 C2A 128.0(2) yes
C1A Zr1 C2A 33.3(2) yes
C1C Zr1 C2C 32.93(15) yes
C1B Zr1 C2C 134.17(15) yes
C1D Zr1 C2C 87.8(2) yes
C1A Zr1 C2C 98.8(2) yes
C2A Zr1 C2C 123.9(2) yes
C1C Zr1 C2B 85.0(2) yes
C1B Zr1 C2B 31.84(14) yes
C1D Zr1 C2B 102.2(2) yes
C1A Zr1 C2B 140.0(2) yes
C2A Zr1 C2B 107.96(15) yes
C2C Zr1 C2B 102.76(14) yes
C2A C1A Zr1 87.0(3) yes
C3A C2A C7A 114.4(5) yes
C3A C2A C1A 121.0(5) yes
C7A C2A C1A 123.7(5) yes
C3A C2A Zr1 95.1(3) yes
C7A C2A Zr1 108.2(3) yes
C1A C2A Zr1 59.7(2) yes
C4A C3A C2A 122.8(5) yes
C5A C4A C3A 120.1(6) yes
C4A C5A C6A 120.2(6) yes
C7A C6A C5A 120.4(6) yes
C6A C7A C2A 122.0(6) yes
C2B C1B Zr1 93.9(3) yes
C7B C2B C3B 116.5(4) yes
C7B C2B C1B 122.4(4) yes
C3B C2B C1B 120.8(4) yes
C7B C2B Zr1 111.7(3) yes
C3B C2B Zr1 99.4(3) yes
C1B C2B Zr1 54.2(2) yes
C6B C7B C2B 121.9(5) yes
C7B C6B C5B 120.4(5) yes
C4B C5B C6B 119.8(5) yes
C5B C4B C3B 119.9(5) yes
C4B C3B C2B 121.6(5) yes
C2C C1C Zr1 90.2(3) yes
C7C C2C C3C 116.5(5) yes
C7C C2C C1C 121.5(5) yes
C3C C2C C1C 121.6(5) yes
C7C C2C Zr1 106.8(3) yes
C3C C2C Zr1 101.0(3) yes
C1C C2C Zr1 56.9(2) yes
C6C C7C C2C 122.0(5) yes
C5C C6C C7C 120.8(5) yes
C6C C5C C4C 119.2(5) yes
C3C C4C C5C 120.1(5) yes
C4C C3C C2C 121.4(5) yes
C2D C1D Zr1 99.1(3) yes
C3D C2D C7D 115.1(4) yes
C3D C2D C1D 123.0(5) yes
C7D C2D C1D 121.7(5) yes
C6D C7D C2D 122.9(5) yes
C7D C6D C5D 120.8(6) yes
C6D C5D C4D 118.8(5) yes
C5D C4D C3D 120.2(5) yes
C2D C3D C4D 122.2(5) yes

loop_
_geom_bond_atom_site_label_1
_geom_bond_atom_site_label_2
_geom_bond_distance
_geom_bond_publ_flag
Zr1 C1C 2.248(5) yes
Zr1 C1B 2.255(5) yes
Zr1 C1D 2.258(4) yes
Zr1 C1A 2.259(5) yes
Zr1 C2A 2.614(4) yes
Zr1 C2C 2.684(4) yes
Zr1 C2B 2.773(4) yes
C1A C2A 1.437(7) yes
C2A C3A 1.397(6) yes
C2A C7A 1.428(8) yes
C3A C4A 1.374(7) yes
C4A C5A 1.355(8) yes
C5A C6A 1.366(10) yes
C6A C7A 1.363(9) yes
C1B C2B 1.467(6) yes
C2B C7B 1.395(6) yes
C2B C3B 1.391(6) yes
C7B C6B 1.358(7) yes
C6B C5B 1.370(7) yes
C5B C4B 1.366(7) yes
C4B C3B 1.380(7) yes
C1C C2C 1.459(6) yes
C2C C7C 1.391(6) yes
C2C C3C 1.390(6) yes
C7C C6C 1.360(7) yes
C6C C5C 1.364(8) yes
C5C C4C 1.375(8) yes
C4C C3C 1.383(8) yes
C1D C2D 1.465(6) yes
C2D C3D 1.365(6) yes
C2D C7D 1.389(7) yes
C7D C6D 1.344(7) yes
C6D C5D 1.353(8) yes
C5D C4D 1.352(8) yes
C4D C3D 1.382(7) yes

loop_
_cod_related_entry_id
_cod_related_entry_database
_cod_related_entry_code
1 ChemSpider 10254475
